data_2002160
loop_
_publ_author_name
'Meyer, S'
'Mueller-Buschbaum, Hk'

_publ_section_title
;
Zur Kenntnis eines Vanadyl-Oxocuprat-Phosphats Ca Cu (V O) (P O4)2 mit
Cu2+ auf Positionen der (V O)2+ Ionen und einem Beitrag zur
kupferreicheren Phase Ca Cu1.13 (V O)0.87 (P O4)2
;
_journal_name_full
;
Zeitschrift fuer Naturforschung, Teil B. Anorganische Chemie,
Organische Chemie (42,1987-)
;
_journal_page_first 521
_journal_page_last 526
_journal_volume 53
_journal_year 1998
_chemical_formula_structural 'Ca Cu1.13 (V O)0.88 (P O4)2'
_chemical_formula_sum 'Ca Cu1.13 O8.88 P2 V0.88'
_chemical_name_systematic
;
Calcium copper oxovanadium(IV) phosphate(V) (1/1.13/0.88/2)
;
_space_group_IT_number 62
_symmetry_cell_setting orthorhombic
_symmetry_Int_Tables_number 62
_symmetry_space_group_name_Hall '-P 2ac 2n'
_symmetry_space_group_name_H-M 'P n m a'
_cell_angle_alpha 90
_cell_angle_beta 90
_cell_angle_gamma 90
_cell_formula_units_Z 4
_cell_length_a 9.7003(13)
_cell_length_b 9.6137(11)
_cell_length_c 6.8962(7)
_cell_volume 643.1
_refine_ls_R_factor_all 0.042
_cod_original_formula_sum 'Ca Cu1.13 O8.88 P2 V.88'
_cod_database_code 2002160

loop_
_symmetry_equiv_pos_as_xyz
x,y,z
1/2+x,1/2-y,1/2-z
-x,1/2+y,-z
1/2-x,-y,1/2+z
-x,-y,-z
1/2-x,1/2+y,1/2+z
x,1/2-y,z
1/2+x,y,1/2-z

loop_
_atom_site_aniso_label
_atom_site_aniso_U_11
_atom_site_aniso_U_12
_atom_site_aniso_U_13
_atom_site_aniso_U_22
_atom_site_aniso_U_23
_atom_site_aniso_U_33
Ca1 0.0099(2) 0. -0.0001(2) 0.0110(2) 0. 0.0118(2)
V1 0.0069(2) 0. 0.0012(2) 0.0088(2) 0. 0.0081(2)
O1 0.0094(10) 0. 0.0009(10) 0.0192(11) 0. 0.0172(12)
Cu1 0.0157(4) 0. -0.0044(3) 0.0063(3) 0. 0.0103(4)
P1 0.00830(15) -0.00001(12) 0.00013(14) 0.00888(14) .00000(14) 0.0106(2)
Cu2 0.00625(12) -0.00092(12) 0.00068(13) 0.01603(14) -0.00372(13) 0.00976(14)
V2 0.0190(13) -0.0023(13) 0.0006(13) 0.0161(12) 0.0035(12) 0.020(2)
O2 0.005(4) -0.002(4) 0.003(4) 0.030(5) -0.006(4) .000(4)
O3 0.0134(5) 0.0002(4) -0.0024(4) 0.0091(4) -0.0011(4) 0.0161(5)
O4 0.0082(4) 0.0023(4) -0.0022(5) 0.0159(5) -0.0033(5) 0.0189(5)
O5 0.0108(4) -0.0016(4) 0.0028(4) 0.0170(5) 0.0003(4) 0.0120(5)
O6 0.0145(5) -0.0013(4) -0.0003(4) 0.0135(5) -0.0028(4) 0.0131(5)

loop_
_atom_site_label
_atom_site_type_symbol
_atom_site_symmetry_multiplicity
_atom_site_Wyckoff_symbol
_atom_site_fract_x
_atom_site_fract_y
_atom_site_fract_z
_atom_site_occupancy
_atom_site_attached_hydrogens
_atom_site_calc_flag
Ca1 Ca2+ 4 c 0.44152(4) 0.25 0.13028(7) 1. 0 d
V1 V4+ 4 c 0.18111(6) 0.25 0.75356(9) 0.68 0 d
O1 O2- 4 c 0.0441(2) 0.25 0.8724(4) 0.68 0 d
Cu1 Cu2+ 4 c 0.21974(10) 0.25 0.71763(13) 0.32 0 d
P1 P5+ 8 d 0.30410(4) 0.95897(4) 0.87512(6) 1. 0 d
Cu2 Cu2+ 4 a 0.5 0.5 0.5 0.8 0 d
V2 V4+ 8 d 0.5027(4) 0.4511(4) 0.5316(5) 0.1 0 d
O2 O2- 8 d 0.0140(11) 0.2994(13) 0.8708(16) 0.1 0 d
O3 O2- 8 d 0.30976(11) 0.38054(11) 0.8894(2) 1. 0 d
O4 O2- 8 d 0.34717(11) 0.41040(12) 0.3632(2) 1. 0 d
O5 O2- 8 d 0.38758(11) 0.58977(12) 0.6999(2) 1. 0 d
O6 O2- 8 d 0.37168(12) 0.60971(12) 0.0533(2) 1. 0 d

loop_
_atom_type_symbol
_atom_type_oxidation_number
Ca2+ 2.000
V4+ 4.000
O2- -2.000
Cu2+ 2.000
P5+ 5.000
